data_4350471
loop_
_publ_author_name
'Estrader, Marta'
'Ribas, Joan'
'Tangoulis, Vassilis'
'Solans, Xavier'
'Font-Bard\'ia, Merce'
'Maestro, Miguel'
'Diaz, Carmen'

_publ_section_title
;
 Synthesis, crystal structure, and magnetic studies of one-dimensional
 cyano-bridged Ln3+-Cr3+ complexes with bpy as a blocking ligand.
;
_journal_issue 20
_journal_name_full 'Inorganic chemistry'
_journal_page_first 8239
_journal_page_last 8250
_journal_paper_doi 10.1021/ic060942q
_journal_volume 45
_journal_year 2006
_chemical_formula_moiety 'C16 H16 Cr Ho N8 O4, 3/2(C10 H8 N2), 7/2(H2 O)'
_chemical_formula_sum 'C31 H35 Cr Ho N11 O7.5'
_chemical_formula_weight 898.60
_space_group_IT_number 2
_space_group_name_Hall '-P 1'
_space_group_name_H-M_alt 'P -1'
_symmetry_cell_setting triclinic
_symmetry_space_group_name_H-M 'P -1'
_atom_sites_solution_hydrogens geom
_atom_sites_solution_primary direct
_atom_sites_solution_secondary difmap
_audit_creation_method SHELXL-97
_cell_angle_alpha 83.88(2)
_cell_angle_beta 83.02(2)
_cell_angle_gamma 64.85(2)
_cell_formula_units_Z 2
_cell_length_a 9.805(4)
_cell_length_b 10.745(3)
_cell_length_c 19.749(7)
_cell_measurement_temperature 293(2)
_cell_volume 1865.9(12)
_computing_structure_refinement 'SHELXL-97 (Sheldrick, 1997)'
_diffrn_ambient_temperature 293(2)
_diffrn_measured_fraction_theta_full 0.682
_diffrn_measured_fraction_theta_max 0.682
_diffrn_radiation_monochromator graphite
_diffrn_radiation_source 'fine-focus sealed tube'
_diffrn_radiation_type MoK\a
_diffrn_radiation_wavelength 0.71073
_diffrn_reflns_av_R_equivalents 0.0303
_diffrn_reflns_av_sigmaI/netI 0.0266
_diffrn_reflns_limit_h_max 13
_diffrn_reflns_limit_h_min -11
_diffrn_reflns_limit_k_max 15
_diffrn_reflns_limit_k_min -13
_diffrn_reflns_limit_l_max 27
_diffrn_reflns_limit_l_min -26
_diffrn_reflns_number 15862
_diffrn_reflns_theta_full 31.89
_diffrn_reflns_theta_max 31.89
_diffrn_reflns_theta_min 3.66
_exptl_absorpt_coefficient_mu 2.456
_exptl_absorpt_correction_T_max 0.76
_exptl_absorpt_correction_T_min 0.48
_exptl_absorpt_correction_type empirical
_exptl_crystal_colour yellow
_exptl_crystal_density_diffrn 1.600
_exptl_crystal_density_method 'not measured'
_exptl_crystal_description prism
_exptl_crystal_F_000 898
_exptl_crystal_size_max 0.38
_exptl_crystal_size_mid 0.25
_exptl_crystal_size_min 0.11
_refine_diff_density_max 0.786
_refine_diff_density_min -0.514
_refine_diff_density_rms 0.103
_refine_ls_extinction_coef 0.0005(3)
_refine_ls_extinction_expression Fc^*^=kFc[1+0.001xFc^2^\l^3^/sin(2\q)]^-1/4^
_refine_ls_extinction_method SHELXL
_refine_ls_goodness_of_fit_ref 1.136
_refine_ls_hydrogen_treatment mixed
_refine_ls_matrix_type full
_refine_ls_number_parameters 604
_refine_ls_number_reflns 8758
_refine_ls_number_restraints 0
_refine_ls_restrained_S_all 1.136
_refine_ls_R_factor_all 0.0254
_refine_ls_R_factor_gt 0.0222
_refine_ls_shift/su_max 0.000
_refine_ls_shift/su_mean 0.000
_refine_ls_structure_factor_coef Fsqd
_refine_ls_weighting_details 'calc w=1/[\s^2^(Fo^2^)+(0.0162P)^2^+3.8079P] where P=(Fo^2^+2Fc^2^)/3'
_refine_ls_weighting_scheme calc
_refine_ls_wR_factor_gt 0.0580
_refine_ls_wR_factor_ref 0.0612
_reflns_number_gt 8330
_reflns_number_total 8758
_reflns_threshold_expression >2sigma(I)
_cod_data_source_file ic060942qsi20060630_104750.cif
_cod_data_source_block complex_9
_cod_depositor_comments
;
The following automatic conversions were performed:

data item '_symmetry_cell_setting' value 'Triclinic' was changed to
'triclinic' in accordance with the
/home/saulius/struct/COD-crude-data/automatic-downloads/DataCite-retrospective/ACS/depositions/lib/dictionaries/cif_core.dic
dictionary named 'cif_core.dic' version 2.4.2 last updated on
2011-04-26.

Automatic conversion script
Id: cif_fix_values 6909 2019-04-08 15:41:33Z antanas 
;
_cod_original_cell_volume 1865.9(11)
_cod_original_sg_symbol_H-M P-1
_cod_database_code 4350471

loop_
_symmetry_equiv_pos_as_xyz
'x, y, z'
'-x, -y, -z'

loop_
_atom_site_label
_atom_site_type_symbol
_atom_site_fract_x
_atom_site_fract_y
_atom_site_fract_z
_atom_site_U_iso_or_equiv
_atom_site_adp_type
_atom_site_occupancy
_atom_site_symmetry_multiplicity
_atom_site_calc_flag
_atom_site_refinement_flags
Ho Ho 0.280033(12) 0.591069(11) 0.246426(5) 0.01549(5) Uani 1 1 d .
Cr Cr 0.72371(4) 0.04359(4) 0.226884(19) 0.01613(8) Uani 1 1 d .
O1 O 0.3153(3) 0.7767(2) 0.18407(11) 0.0274(4) Uani 1 1 d .
O2 O 0.2807(3) 0.5724(2) 0.12741(10) 0.0251(4) Uani 1 1 d .
O3 O 0.1353(2) 0.4667(2) 0.23591(10) 0.0207(4) Uani 1 1 d .
O4 O 0.2567(3) 0.4903(2) 0.35411(10) 0.0321(5) Uani 1 1 d .
N1 N 0.2390(3) 0.7588(2) 0.33542(11) 0.0237(4) Uani 1 1 d .
N2 N 0.5169(3) 0.5904(2) 0.28437(11) 0.0217(4) Uani 1 1 d .
N3 N 0.4643(3) 0.3546(2) 0.23150(12) 0.0240(4) Uani 1 1 d .
N4 N 0.4875(3) -0.0851(3) 0.20960(13) 0.0306(5) Uani 1 1 d .
N5 N 0.8002(3) 0.0804(3) 0.06501(13) 0.0362(6) Uani 1 1 d .
N6 N 0.9637(3) 0.1638(3) 0.24477(17) 0.0422(7) Uani 1 1 d .
N7 N 0.6666(4) 0.0018(4) 0.38950(14) 0.0469(8) Uani 1 1 d .
N8 N 1.0227(3) -0.2422(2) 0.22889(12) 0.0238(4) Uani 1 1 d .
N9 N 0.2391(3) 0.3513(3) 0.08868(12) 0.0267(5) Uani 1 1 d .
N10 N -0.0455(3) 0.5425(3) 0.11912(13) 0.0325(5) Uani 1 1 d .
N11 N 0.3070(4) 0.5410(3) 0.48282(13) 0.0375(6) Uani 1 1 d .
C1 C 0.1022(4) 0.8380(3) 0.36152(14) 0.0309(6) Uani 1 1 d .
C2 C 0.0746(5) 0.9339(4) 0.40853(16) 0.0388(7) Uani 1 1 d .
C3 C 0.1963(5) 0.9469(4) 0.42980(18) 0.0463(9) Uani 1 1 d .
C4 C 0.3381(5) 0.8653(4) 0.40442(18) 0.0414(8) Uani 1 1 d .
C5 C 0.3586(3) 0.7703(3) 0.35745(13) 0.0253(5) Uani 1 1 d .
C6 C 0.5095(3) 0.6779(3) 0.33040(13) 0.0251(5) Uani 1 1 d .
C7 C 0.6418(4) 0.6794(4) 0.35049(17) 0.0348(7) Uani 1 1 d .
C8 C 0.7796(4) 0.5929(4) 0.32369(19) 0.0397(8) Uani 1 1 d .
C9 C 0.7869(4) 0.5028(4) 0.27683(18) 0.0343(7) Uani 1 1 d .
C10 C 0.6529(3) 0.5061(3) 0.25859(15) 0.0266(5) Uani 1 1 d .
C11 C 0.5515(3) 0.2421(3) 0.22868(13) 0.0209(5) Uani 1 1 d .
C12 C 0.5737(3) -0.0416(3) 0.21476(13) 0.0207(5) Uani 1 1 d .
C13 C 0.7669(3) 0.0688(3) 0.12220(13) 0.0223(5) Uani 1 1 d .
C16 C 0.9099(3) -0.1457(3) 0.22666(12) 0.0199(5) Uani 1 1 d .
C14 C 0.8759(3) 0.1242(3) 0.23943(14) 0.0254(5) Uani 1 1 d .
C15 C 0.6892(3) 0.0159(3) 0.33186(14) 0.0266(5) Uani 1 1 d .
C17 C 0.3789(4) 0.2532(3) 0.08107(14) 0.0280(6) Uani 1 1 d .
C18 C 0.4119(4) 0.1199(3) 0.06612(15) 0.0301(6) Uani 1 1 d .
C19 C 0.2932(4) 0.0867(3) 0.06018(17) 0.0364(7) Uani 1 1 d .
C20 C 0.1478(4) 0.1859(3) 0.06833(17) 0.0327(6) Uani 1 1 d .
C21 C 0.1231(3) 0.3190(3) 0.08191(13) 0.0255(5) Uani 1 1 d .
C22 C -0.0308(3) 0.4315(3) 0.08832(13) 0.0260(5) Uani 1 1 d .
C23 C -0.1538(4) 0.4244(4) 0.06263(18) 0.0400(8) Uani 1 1 d .
C24 C -0.2940(4) 0.5347(4) 0.06766(19) 0.0421(8) Uani 1 1 d .
C25 C -0.3083(4) 0.6501(4) 0.09690(17) 0.0384(7) Uani 1 1 d .
C26 C -0.1811(4) 0.6483(4) 0.12210(17) 0.0381(7) Uani 1 1 d .
C27 C 0.1671(5) 0.6128(4) 0.50782(18) 0.0461(9) Uani 1 1 d .
C28 C 0.1340(5) 0.6931(4) 0.56274(19) 0.0475(9) Uani 1 1 d .
C29 C 0.2506(5) 0.7019(4) 0.59139(17) 0.0459(9) Uani 1 1 d .
C30 C 0.3954(5) 0.6279(4) 0.56678(16) 0.0392(8) Uani 1 1 d .
C31 C 0.4225(4) 0.5439(3) 0.51310(13) 0.0329(7) Uani 1 1 d .
O1S O 0.1351(3) 0.8434(2) 0.07132(11) 0.0327(5) Uani 1 1 d .
O2S O 0.2260(3) 0.1876(2) 0.25815(12) 0.0339(5) Uani 1 1 d .
O3X O 0.3156(8) 0.2121(6) 0.3811(3) 0.0472(13) Uani 0.50 1 d P
O3Y O 0.2167(8) 0.2676(6) 0.3882(3) 0.0423(12) Uani 0.50 1 d P
O4S O 0.4180(7) 0.1135(6) 0.4841(2) 0.0486(13) Uani 0.50 1 d P
O5S O 0.1901(15) 0.2517(13) 0.5191(6) 0.059(3) Uani 0.50 1 d P
H1A H 0.261(5) 0.818(4) 0.155(2) 0.038(10) Uiso 1 1 d .
H1B H 0.360(4) 0.815(4) 0.1928(19) 0.033(10) Uiso 1 1 d .
H2A H 0.254(5) 0.516(5) 0.118(2) 0.059(14) Uiso 1 1 d .
H2B H 0.242(5) 0.637(5) 0.108(2) 0.036(11) Uiso 1 1 d .
H3A H 0.167(5) 0.382(5) 0.241(2) 0.047(12) Uiso 1 1 d .
H3B H 0.091(5) 0.494(4) 0.200(2) 0.041(11) Uiso 1 1 d .
H4A H 0.281(5) 0.510(4) 0.391(2) 0.043(11) Uiso 1 1 d .
H4B H 0.243(6) 0.421(6) 0.356(3) 0.077(17) Uiso 1 1 d .
H1C H 0.021(5) 0.832(4) 0.347(2) 0.047(11) Uiso 1 1 d .
H2C H -0.020(6) 0.979(5) 0.426(2) 0.063(14) Uiso 1 1 d .
H3C H 0.178(5) 1.005(4) 0.462(2) 0.042(10) Uiso 1 1 d .
H4C H 0.428(6) 0.859(5) 0.421(2) 0.063(14) Uiso 1 1 d .
H7 H 0.631(5) 0.739(5) 0.383(2) 0.055(13) Uiso 1 1 d .
H8 H 0.872(5) 0.589(4) 0.337(2) 0.045(11) Uiso 1 1 d .
H9 H 0.882(5) 0.444(4) 0.259(2) 0.041(11) Uiso 1 1 d .
H10 H 0.659(4) 0.444(3) 0.2266(15) 0.018(7) Uiso 1 1 d .
H17 H 0.463(4) 0.272(4) 0.0878(19) 0.038(10) Uiso 1 1 d .
H18 H 0.503(4) 0.061(4) 0.0624(16) 0.024(8) Uiso 1 1 d .
H19 H 0.309(4) 0.004(4) 0.0518(18) 0.031(9) Uiso 1 1 d .
H20 H 0.067(5) 0.163(4) 0.067(2) 0.049(12) Uiso 1 1 d .
H23 H -0.136(4) 0.343(4) 0.0410(19) 0.036(10) Uiso 1 1 d .
H25 H -0.398(5) 0.727(4) 0.0996(19) 0.037(10) Uiso 1 1 d .
H26 H -0.188(5) 0.728(5) 0.145(2) 0.052(12) Uiso 1 1 d .
H24 H -0.380(5) 0.532(4) 0.048(2) 0.050(12) Uiso 1 1 d .
H27 H 0.088(5) 0.611(5) 0.487(2) 0.053(12) Uiso 1 1 d .
H28 H 0.041(5) 0.731(5) 0.575(2) 0.047(12) Uiso 1 1 d .
H29 H 0.239(5) 0.751(5) 0.630(2) 0.050(12) Uiso 1 1 d .
H30 H 0.474(5) 0.628(5) 0.585(2) 0.059(13) Uiso 1 1 d .
H1X H 0.140(6) 0.863(6) 0.039(3) 0.065(17) Uiso 1 1 d .

loop_
_atom_site_aniso_label
_atom_site_aniso_U_11
_atom_site_aniso_U_22
_atom_site_aniso_U_33
_atom_site_aniso_U_23
_atom_site_aniso_U_13
_atom_site_aniso_U_12
Ho 0.01441(7) 0.01292(6) 0.01889(6) -0.00167(3) -0.00252(4) -0.00503(5)
Cr 0.01399(18) 0.01322(17) 0.02043(17) -0.00214(13) -0.00116(13) -0.00477(17)
O1 0.0350(12) 0.0283(11) 0.0287(10) 0.0051(8) -0.0118(8) -0.0219(10)
O2 0.0329(12) 0.0199(10) 0.0239(9) -0.0010(7) -0.0028(8) -0.0124(10)
O3 0.0181(9) 0.0191(9) 0.0275(9) -0.0017(7) -0.0038(7) -0.0097(9)
O4 0.0516(14) 0.0352(12) 0.0208(9) -0.0005(8) -0.0051(8) -0.0286(12)
N1 0.0277(12) 0.0183(10) 0.0233(10) -0.0038(8) -0.0053(8) -0.0064(11)
N2 0.0212(11) 0.0226(11) 0.0247(10) 0.0021(8) -0.0056(8) -0.0123(10)
N3 0.0201(11) 0.0174(11) 0.0341(11) -0.0026(8) -0.0040(9) -0.0069(11)
N4 0.0309(14) 0.0300(13) 0.0363(12) 0.0018(10) -0.0048(10) -0.0183(13)
N5 0.0354(15) 0.0429(16) 0.0277(12) 0.0005(11) -0.0004(10) -0.0151(14)
N6 0.0299(15) 0.0423(17) 0.0604(18) -0.0144(14) -0.0006(12) -0.0190(15)
N7 0.061(2) 0.059(2) 0.0277(13) -0.0042(12) 0.0048(12) -0.0338(19)
N8 0.0215(12) 0.0191(11) 0.0307(11) -0.0028(8) -0.0049(8) -0.0074(11)
N9 0.0300(13) 0.0285(12) 0.0258(10) -0.0064(9) -0.0036(9) -0.0149(12)
N10 0.0279(14) 0.0341(14) 0.0354(13) -0.0110(10) -0.0055(10) -0.0102(13)
N11 0.0525(18) 0.0378(15) 0.0260(12) -0.0020(10) -0.0060(11) -0.0218(15)
C1 0.0328(16) 0.0304(15) 0.0256(13) -0.0068(11) -0.0029(11) -0.0081(15)
C2 0.049(2) 0.0333(17) 0.0277(14) -0.0097(12) 0.0016(13) -0.0105(18)
C3 0.067(3) 0.0391(19) 0.0399(17) -0.0213(14) 0.0071(16) -0.027(2)
C4 0.054(2) 0.0417(19) 0.0394(17) -0.0171(14) -0.0004(15) -0.0285(19)
C5 0.0347(16) 0.0203(12) 0.0233(11) -0.0017(9) -0.0053(10) -0.0128(13)
C6 0.0311(15) 0.0269(13) 0.0244(11) 0.0042(10) -0.0096(10) -0.0184(13)
C7 0.0396(18) 0.0344(16) 0.0414(16) 0.0021(13) -0.0149(13) -0.0240(16)
C8 0.0334(17) 0.047(2) 0.0528(19) 0.0105(15) -0.0174(14) -0.0300(18)
C9 0.0208(15) 0.0370(18) 0.0469(17) 0.0061(13) -0.0058(12) -0.0151(15)
C10 0.0206(13) 0.0275(14) 0.0335(13) 0.0027(11) -0.0025(10) -0.0127(13)
C11 0.0186(12) 0.0194(12) 0.0266(11) -0.0023(9) -0.0027(9) -0.0095(12)
C12 0.0199(12) 0.0166(11) 0.0254(11) -0.0007(9) -0.0037(9) -0.0070(11)
C13 0.0180(12) 0.0205(12) 0.0273(12) -0.0014(9) -0.0020(9) -0.0069(12)
C16 0.0195(13) 0.0200(12) 0.0222(11) -0.0016(9) -0.0052(8) -0.0091(12)
C14 0.0189(13) 0.0234(13) 0.0354(13) -0.0061(10) -0.0042(10) -0.0088(13)
C15 0.0244(14) 0.0253(14) 0.0297(13) -0.0038(10) -0.0007(10) -0.0101(13)
C17 0.0267(15) 0.0292(15) 0.0295(13) -0.0059(10) -0.0042(10) -0.0115(14)
C18 0.0262(16) 0.0252(15) 0.0321(14) -0.0074(11) -0.0026(11) -0.0029(15)
C19 0.048(2) 0.0243(15) 0.0416(16) -0.0083(12) -0.0028(14) -0.0189(17)
C20 0.0324(17) 0.0269(15) 0.0446(16) -0.0092(12) -0.0034(12) -0.0163(15)
C21 0.0287(15) 0.0249(13) 0.0240(12) -0.0039(9) -0.0034(10) -0.0113(13)
C22 0.0243(14) 0.0287(14) 0.0243(12) -0.0023(10) -0.0024(10) -0.0101(13)
C23 0.0391(19) 0.0419(19) 0.0464(18) -0.0081(15) -0.0152(14) -0.0198(18)
C24 0.0280(17) 0.054(2) 0.0467(18) -0.0048(16) -0.0130(13) -0.0162(18)
C25 0.0243(16) 0.044(2) 0.0353(15) -0.0042(13) -0.0046(12) -0.0024(17)
C26 0.0292(17) 0.0371(18) 0.0410(16) -0.0132(13) -0.0065(13) -0.0039(16)
C27 0.058(2) 0.048(2) 0.0339(16) 0.0017(14) -0.0061(16) -0.024(2)
C28 0.054(3) 0.039(2) 0.0387(18) 0.0015(14) 0.0023(16) -0.012(2)
C29 0.069(3) 0.0333(18) 0.0301(15) -0.0047(13) -0.0040(16) -0.016(2)
C30 0.063(2) 0.0315(16) 0.0261(13) -0.0045(11) -0.0102(14) -0.0198(18)
C31 0.058(2) 0.0265(13) 0.0188(11) 0.0013(10) -0.0073(12) -0.0210(15)
O1S 0.0390(13) 0.0348(12) 0.0245(10) 0.0073(8) -0.0050(9) -0.0172(11)
O2S 0.0323(12) 0.0288(11) 0.0489(12) -0.0052(9) -0.0045(9) -0.0199(11)
O3X 0.062(4) 0.028(3) 0.051(3) -0.002(2) 0.004(3) -0.020(3)
O3Y 0.056(4) 0.035(3) 0.044(3) 0.006(2) -0.008(3) -0.029(3)
O4S 0.055(3) 0.060(3) 0.033(2) 0.005(2) -0.001(2) -0.028(3)
O5S 0.066(8) 0.057(7) 0.045(6) 0.001(5) -0.007(5) -0.018(7)

loop_
_atom_type_symbol
_atom_type_description
_atom_type_scat_dispersion_real
_atom_type_scat_dispersion_imag
_atom_type_scat_source
C C 0.0033 0.0016 'International Tables Vol C Tables 4.2.6.8 and 6.1.1.4'
H H 0.0000 0.0000 'International Tables Vol C Tables 4.2.6.8 and 6.1.1.4'
Cr Cr 0.3209 0.6236 'International Tables Vol C Tables 4.2.6.8 and 6.1.1.4'
Ho Ho -0.2175 4.6783 'International Tables Vol C Tables 4.2.6.8 and 6.1.1.4'
N N 0.0061 0.0033 'International Tables Vol C Tables 4.2.6.8 and 6.1.1.4'
O O 0.0106 0.0060 'International Tables Vol C Tables 4.2.6.8 and 6.1.1.4'

loop_
_geom_angle_atom_site_label_1
_geom_angle_atom_site_label_2
_geom_angle_atom_site_label_3
_geom_angle
_geom_angle_site_symmetry_1
_geom_angle_site_symmetry_3
O4 Ho O1 145.39(8) . .
O4 Ho O3 74.36(8) . .
O1 Ho O3 135.28(7) . .
O4 Ho O2 144.39(8) . .
O1 Ho O2 70.22(8) . .
O3 Ho O2 73.38(7) . .
O4 Ho N8 103.43(9) . 1_465
O1 Ho N8 76.87(8) . 1_465
O3 Ho N8 72.37(8) . 1_465
O2 Ho N8 80.70(8) . 1_465
O4 Ho N3 79.15(9) . .
O1 Ho N3 120.68(8) . .
O3 Ho N3 74.85(8) . .
O2 Ho N3 78.25(8) . .
N8 Ho N3 144.91(8) 1_465 .
O4 Ho N2 85.16(8) . .
O1 Ho N2 73.64(8) . .
O3 Ho N2 147.90(7) . .
O2 Ho N2 115.88(8) . .
N8 Ho N2 137.64(8) 1_465 .
N3 Ho N2 77.24(8) . .
O4 Ho N1 70.61(8) . .
O1 Ho N1 75.58(8) . .
O3 Ho N1 127.61(7) . .
O2 Ho N1 143.43(7) . .
N8 Ho N1 79.30(8) 1_465 .
N3 Ho N1 132.24(8) . .
N2 Ho N1 64.42(8) . .
C14 Cr C15 90.17(11) . .
C14 Cr C13 88.18(11) . .
C15 Cr C13 177.85(11) . .
C14 Cr C16 85.42(11) . .
C15 Cr C16 89.34(11) . .
C13 Cr C16 89.14(10) . .
C14 Cr C12 178.84(11) . .
C15 Cr C12 89.52(11) . .
C13 Cr C12 92.10(10) . .
C16 Cr C12 93.45(10) . .
C14 Cr C11 88.89(11) . .
C15 Cr C11 90.51(11) . .
C13 Cr C11 90.85(11) . .
C16 Cr C11 174.31(10) . .
C12 Cr C11 92.24(10) . .
Ho O1 H1A 119(3) . .
Ho O1 H1B 128(3) . .
H1A O1 H1B 111(4) . .
Ho O2 H2A 116(3) . .
Ho O2 H2B 116(3) . .
H2A O2 H2B 109(4) . .
Ho O3 H3A 124(3) . .
Ho O3 H3B 110(3) . .
H3A O3 H3B 109(4) . .
Ho O4 H4A 125(3) . .
Ho O4 H4B 117(4) . .
H4A O4 H4B 116(4) . .
C1 N1 C5 118.0(2) . .
C1 N1 Ho 121.69(19) . .
C5 N1 Ho 120.31(19) . .
C10 N2 C6 117.8(2) . .
C10 N2 Ho 121.07(18) . .
C6 N2 Ho 121.07(19) . .
C11 N3 Ho 175.8(2) . .
C16 N8 Ho 166.0(2) . 1_645
C17 N9 C21 118.3(3) . .
C26 N10 C22 117.4(3) . .
C27 N11 C31 118.8(3) . .
N1 C1 C2 123.5(3) . .
N1 C1 H1C 119(3) . .
C2 C1 H1C 117(3) . .
C3 C2 C1 118.2(4) . .
C3 C2 H2C 123(3) . .
C1 C2 H2C 119(3) . .
C4 C3 C2 119.3(3) . .
C4 C3 H3C 123(3) . .
C2 C3 H3C 118(3) . .
C3 C4 C5 119.7(3) . .
C3 C4 H4C 124(3) . .
C5 C4 H4C 116(3) . .
N1 C5 C4 121.2(3) . .
N1 C5 C6 117.4(2) . .
C4 C5 C6 121.4(3) . .
N2 C6 C7 121.0(3) . .
N2 C6 C5 116.7(2) . .
C7 C6 C5 122.3(3) . .
C8 C7 C6 120.4(3) . .
C8 C7 H7 122(3) . .
C6 C7 H7 118(3) . .
C7 C8 C9 118.4(3) . .
C7 C8 H8 123(3) . .
C9 C8 H8 118(3) . .
C8 C9 C10 118.8(3) . .
C8 C9 H9 117(2) . .
C10 C9 H9 124(2) . .
N2 C10 C9 123.5(3) . .
N2 C10 H10 118(2) . .
C9 C10 H10 118(2) . .
N3 C11 Cr 174.7(2) . .
N4 C12 Cr 177.6(3) . .
N5 C13 Cr 175.6(2) . .
N8 C16 Cr 171.6(2) . .
N6 C14 Cr 177.0(3) . .
N7 C15 Cr 178.4(3) . .
N9 C17 C18 123.6(3) . .
N9 C17 H17 120(2) . .
C18 C17 H17 117(2) . .
C19 C18 C17 118.0(3) . .
C19 C18 H18 122(2) . .
C17 C18 H18 120(2) . .
C20 C19 C18 119.5(3) . .
C20 C19 H19 120(3) . .
C18 C19 H19 121(3) . .
C19 C20 C21 119.4(3) . .
C19 C20 H20 120(3) . .
C21 C20 H20 120(3) . .
N9 C21 C20 121.3(3) . .
N9 C21 C22 117.0(3) . .
C20 C21 C22 121.7(3) . .
N10 C22 C23 121.6(3) . .
N10 C22 C21 116.2(3) . .
C23 C22 C21 122.2(3) . .
C24 C23 C22 119.8(3) . .
C24 C23 H23 123(2) . .
C22 C23 H23 118(2) . .
C25 C24 C23 118.8(3) . .
C25 C24 H24 121(3) . .
C23 C24 H24 120(3) . .
C24 C25 C26 117.9(3) . .
C24 C25 H25 122(2) . .
C26 C25 H25 120(2) . .
N10 C26 C25 124.5(3) . .
N10 C26 H26 115(3) . .
C25 C26 H26 120(3) . .
N11 C27 C28 122.3(4) . .
N11 C27 H27 119(3) . .
C28 C27 H27 119(3) . .
C29 C28 C27 119.0(4) . .
C29 C28 H28 128(3) . .
C27 C28 H28 113(3) . .
C30 C29 C28 119.6(3) . .
C30 C29 H29 115(3) . .
C28 C29 H29 125(3) . .
C29 C30 C31 118.9(4) . .
C29 C30 H30 122(3) . .
C31 C30 H30 119(3) . .
N11 C31 C30 121.3(3) . .
N11 C31 C31 117.6(3) . 2_666
C30 C31 C31 121.1(4) . 2_666

loop_
_geom_bond_atom_site_label_1
_geom_bond_atom_site_label_2
_geom_bond_distance
_geom_bond_site_symmetry_2
Ho O4 2.313(2) .
Ho O1 2.360(2) .
Ho O3 2.3635(19) .
Ho O2 2.379(2) .
Ho N8 2.436(3) 1_465
Ho N3 2.436(3) .
Ho N2 2.523(2) .
Ho N1 2.527(2) .
Cr C14 2.067(3) .
Cr C15 2.070(3) .
Cr C13 2.072(3) .
Cr C16 2.077(3) .
Cr C12 2.082(3) .
Cr C11 2.083(3) .
O1 H1A 0.79(4) .
O1 H1B 0.76(4) .
O2 H2A 0.81(5) .
O2 H2B 0.72(4) .
O3 H3A 0.82(5) .
O3 H3B 0.84(4) .
O4 H4A 0.87(4) .
O4 H4B 0.81(6) .
N1 C1 1.321(4) .
N1 C5 1.356(4) .
N2 C10 1.329(4) .
N2 C6 1.350(3) .
N3 C11 1.149(4) .
N4 C12 1.145(4) .
N5 C13 1.146(4) .
N6 C14 1.130(4) .
N7 C15 1.140(4) .
N8 C16 1.152(4) .
N8 Ho 2.436(3) 1_645
N9 C17 1.329(4) .
N9 C21 1.347(4) .
N10 C26 1.332(5) .
N10 C22 1.342(4) .
N11 C27 1.318(5) .
N11 C31 1.356(4) .
C1 C2 1.379(4) .
C1 H1C 0.91(4) .
C2 C3 1.376(6) .
C2 H2C 0.89(5) .
C3 C4 1.357(6) .
C3 H3C 0.89(4) .
C4 C5 1.387(4) .
C4 H4C 0.96(5) .
C5 C6 1.460(4) .
C6 C7 1.409(4) .
C7 C8 1.354(5) .
C7 H7 0.92(5) .
C8 C9 1.383(5) .
C8 H8 0.95(4) .
C9 C10 1.389(4) .
C9 H9 0.93(4) .
C10 H10 0.95(3) .
C17 C18 1.385(4) .
C17 H17 0.96(4) .
C18 C19 1.375(5) .
C18 H18 0.84(4) .
C19 C20 1.373(5) .
C19 H19 0.87(4) .
C20 C21 1.396(4) .
C20 H20 0.93(4) .
C21 C22 1.480(4) .
C22 C23 1.398(4) .
C23 C24 1.382(5) .
C23 H23 0.95(4) .
C24 C25 1.370(5) .
C24 H24 0.98(4) .
C25 C26 1.390(5) .
C25 H25 0.91(4) .
C26 H26 0.99(4) .
C27 C28 1.379(5) .
C27 H27 0.94(4) .
C28 C29 1.378(6) .
C28 H28 0.85(4) .
C29 C30 1.356(6) .
C29 H29 0.94(4) .
C30 C31 1.393(4) .
C30 H30 0.89(5) .
C31 C31 1.471(7) 2_666
O1S H1X 0.65(5) .
O3X O3Y 0.899(7) .
